data_7716557
loop_
_publ_author_name
'Bisarya, Akshara'
'Dhole, Sunil'
'Kumar, Akshai'

_publ_section_title
;
 Efficient net transfer-dehydrogenation of glycerol: NNN pincer-Mn and
 manganese chloride as a catalyst unlocks the effortless production of
 lactic acid and isopropanol.
;
_journal_issue 30
_journal_name_full 'Dalton transactions (Cambridge, England : 2003)'
_journal_page_first 12698
_journal_page_last 12709
_journal_paper_doi 10.1039/d4dt01731e
_journal_volume 53
_journal_year 2024
_chemical_formula_moiety 'C15 H23 Cl2 Mn N3, C H2 Cl2'
_chemical_formula_sum 'C16 H25 Cl4 Mn N3'
_chemical_formula_weight 456.13
_chemical_name_common (tBu2NNN)MnCl2
_chemical_name_systematic (tBu2NNN)MnCl2
_space_group_crystal_system monoclinic
_space_group_IT_number 14
_space_group_name_Hall '-P 2ybc'
_space_group_name_H-M_alt 'P 1 21/c 1'
_atom_sites_solution_hydrogens geom
_audit_creation_method SHELXL-2019/1
_audit_update_record
;
2024-07-02 deposited with the CCDC.	2024-07-04 downloaded from the CCDC.
;
_cell_angle_alpha 90
_cell_angle_beta 102.785(3)
_cell_angle_gamma 90
_cell_formula_units_Z 4
_cell_length_a 9.8115(11)
_cell_length_b 14.4759(15)
_cell_length_c 16.0170(18)
_cell_measurement_reflns_used 9302
_cell_measurement_temperature 296(2)
_cell_measurement_theta_max 26.37
_cell_measurement_theta_min 2.55
_cell_volume 2218.5(4)
_computing_cell_refinement 'SAINT V8.40B (Bruker AXS LLC, 2019)'
_computing_data_collection 'Bruker APEX4 v2022.1-0'(Bruker AXS Inc., 2022)'
_computing_data_reduction 'SAINT V8.40B (Bruker AXS LLC, 2019)'
_computing_molecular_graphics 'shelXle (C.B. Huebschle, rev 1503)'
_computing_publication_material 'APEX5 v2023.9-0 (Bruker AXS Inc., 2023)'
_computing_structure_refinement 'SHELXL-2019/1 (Sheldrick, 2019)'
_computing_structure_solution 'XT, VERSION 2018/2'
_diffrn_ambient_temperature 296(2)
_diffrn_detector CPAD
_diffrn_detector_area_resol_mean 7.39
_diffrn_detector_type 'Bruker PHOTON II 7'
_diffrn_measured_fraction_theta_full 0.997
_diffrn_measured_fraction_theta_max 0.995
_diffrn_measurement_device 'three-circle diffractometer'
_diffrn_measurement_device_type 'Bruker D8 QUEST'
_diffrn_measurement_method '\f and \w scans'
_diffrn_radiation_monochromator 'multilayer mirror'
_diffrn_radiation_probe x-ray
_diffrn_radiation_type MoK\a
_diffrn_radiation_wavelength 0.71073
_diffrn_reflns_av_R_equivalents 0.0343
_diffrn_reflns_av_unetI/netI 0.0211
_diffrn_reflns_Laue_measured_fraction_full 0.997
_diffrn_reflns_Laue_measured_fraction_max 0.995
_diffrn_reflns_limit_h_max 12
_diffrn_reflns_limit_h_min -12
_diffrn_reflns_limit_k_max 18
_diffrn_reflns_limit_k_min -18
_diffrn_reflns_limit_l_max 20
_diffrn_reflns_limit_l_min -20
_diffrn_reflns_number 38668
_diffrn_reflns_point_group_measured_fraction_full 0.997
_diffrn_reflns_point_group_measured_fraction_max 0.995
_diffrn_reflns_theta_full 25.242
_diffrn_reflns_theta_max 26.394
_diffrn_reflns_theta_min 2.128
_diffrn_source 'microfocus sealed X-ray tube'
_diffrn_source_type 'Incoatec I\mS 3.0'
_exptl_absorpt_coefficient_mu 1.080
_exptl_absorpt_correction_T_max 0.7454
_exptl_absorpt_correction_T_min 0.5958
_exptl_absorpt_correction_type multi-scan
_exptl_absorpt_process_details
;
Sevvana, M., Ruf, M., Us\'on, I., Sheldrick, G. M., and Herbst-Irmer, R. (2019)
"Non-merohedral twinning: from minerals to proteins"
Acta. Cryst. D75, 1040-1050.
doi:10.1107/S2059798319010179
;
_exptl_crystal_colour yellow
_exptl_crystal_density_diffrn 1.366
_exptl_crystal_description block
_exptl_crystal_F_000 940
_exptl_crystal_recrystallization_method 'Re-crystallisation from solvent: Hexane + DCM'
_exptl_crystal_size_max 0.36
_exptl_crystal_size_mid 0.28
_exptl_crystal_size_min 0.23
_refine_diff_density_max 0.414
_refine_diff_density_min -0.340
_refine_diff_density_rms 0.051
_refine_ls_extinction_method none
_refine_ls_goodness_of_fit_ref 1.073
_refine_ls_hydrogen_treatment constr
_refine_ls_matrix_type full
_refine_ls_number_parameters 264
_refine_ls_number_reflns 4520
_refine_ls_number_restraints 154
_refine_ls_restrained_S_all 1.096
_refine_ls_R_factor_all 0.0589
_refine_ls_R_factor_gt 0.0442
_refine_ls_shift/su_max 0.000
_refine_ls_shift/su_mean 0.000
_refine_ls_structure_factor_coef Fsqd
_refine_ls_weighting_details 'w=1/[\s^2^(Fo^2^)+(0.0227P)^2^+2.4390P] where P=(Fo^2^+2Fc^2^)/3'
_refine_ls_weighting_scheme calc
_refine_ls_wR_factor_gt 0.0880
_refine_ls_wR_factor_ref 0.0978
_reflns_Friedel_coverage 0.000
_reflns_number_gt 3665
_reflns_number_total 4520
_reflns_threshold_expression 'I > 2\s(I)'
_cod_data_source_file d4dt01731e2.cif
_cod_data_source_block tBuNNNMnCl2_1_0m_a
_cod_depositor_comments
;
The following automatic conversions were performed:

data item '_exptl_absorpt_correction_type' value 'Multi-Scan' was
changed to 'multi-scan' in accordance with the
/home/data/users/saulius/crontab/automatic-downloads/rss-feeds/RSC/lib/dictionaries/cif_core.dic
dictionary named 'cif_core.dic' version 2.4.2 last updated on
2011-04-26.

Automatic conversion script
Id: cif_fix_values 8170 2020-07-09 18:12:32Z antanas 

 Adding full bibliography for 7716555--7716558.cif.
;
_cod_original_sg_symbol_H-M 'P 21/c'
_cod_database_code 7716557
_shelx_shelxl_version_number 2019/1
_shelx_space_group_comment
;
The symmetry employed for this shelxl refinement is uniquely defined
by the following loop, which should always be used as a source of
symmetry information in preference to the above space-group names.
They are only intended as comments.
;

loop_
_space_group_symop_operation_xyz
'x, y, z'
'-x, y+1/2, -z+1/2'
'-x, -y, -z'
'x, -y-1/2, z-1/2'

loop_
_atom_site_label
_atom_site_type_symbol
_atom_site_fract_x
_atom_site_fract_y
_atom_site_fract_z
_atom_site_U_iso_or_equiv
_atom_site_adp_type
_atom_site_occupancy
_atom_site_site_symmetry_order
_atom_site_calc_flag
_atom_site_refinement_flags_posn
_atom_site_refinement_flags_adp
_atom_site_refinement_flags_occupancy
_atom_site_disorder_assembly
_atom_site_disorder_group
Mn1 Mn 0.23108(4) 0.42479(3) 0.65427(2) 0.04207(12) Uani 1 1 d . . . . .
Cl2 Cl 0.41900(9) 0.32400(5) 0.70802(5) 0.0659(2) Uani 1 1 d . . . . .
Cl1 Cl 0.00407(8) 0.40822(7) 0.67461(6) 0.0787(3) Uani 1 1 d . . . . .
Cl3 Cl 0.8247(16) 0.4404(8) 0.9132(4) 0.129(3) Uani 0.53(2) 1 d D U P A 1
Cl4 Cl 0.7296(6) 0.5721(6) 0.7764(3) 0.0801(14) Uani 0.53(2) 1 d D U P A 1
C16 C 0.749(4) 0.4514(17) 0.7995(14) 0.087(2) Uani 0.53(2) 1 d D U P A 1
H16A H 0.809913 0.423388 0.766499 0.105 Uiso 0.53(2) 1 calc R U P A 1
H16B H 0.658977 0.420846 0.785183 0.105 Uiso 0.53(2) 1 calc R U P A 1
Cl3' Cl 0.7621(15) 0.4100(9) 0.9051(6) 0.127(2) Uani 0.47(2) 1 d . U P A 2
Cl4' Cl 0.7283(10) 0.5524(9) 0.7842(6) 0.129(3) Uani 0.47(2) 1 d . U P A 2
C16' C 0.751(5) 0.441(2) 0.8055(19) 0.097(3) Uani 0.47(2) 1 d . U P A 2
H16C H 0.673517 0.407483 0.769986 0.117 Uiso 0.47(2) 1 calc R U P A 2
H16D H 0.835471 0.421130 0.788779 0.117 Uiso 0.47(2) 1 calc R U P A 2
N2 N 0.3166(2) 0.53253(13) 0.58514(13) 0.0387(4) Uani 1 1 d . . . . .
N3 N 0.1884(2) 0.38276(14) 0.50640(14) 0.0434(5) Uani 1 1 d . . . . .
N1 N 0.3096(2) 0.55046(15) 0.75026(14) 0.0467(5) Uani 1 1 d . . . . .
C6 C 0.3811(3) 0.60553(17) 0.62741(16) 0.0421(6) Uani 1 1 d . . . . .
C10 C 0.3114(3) 0.52304(17) 0.50144(16) 0.0416(6) Uani 1 1 d . . . . .
C5 C 0.3737(3) 0.61165(18) 0.71782(17) 0.0479(6) Uani 1 1 d . . . . .
H5 H 0.416242 0.660657 0.751221 0.058 Uiso 1 1 calc R U . . .
C7 C 0.4464(3) 0.67141(19) 0.58729(19) 0.0521(7) Uani 1 1 d . . . . .
H7 H 0.491238 0.721702 0.617623 0.062 Uiso 1 1 calc R U . . .
C11 C 0.2371(3) 0.44036(19) 0.46159(17) 0.0471(6) Uani 1 1 d . . . . .
H11 H 0.225988 0.430547 0.403091 0.057 Uiso 1 1 calc R U . . .
C9 C 0.3745(3) 0.5866(2) 0.45740(18) 0.0516(7) Uani 1 1 d . . . . .
H9 H 0.370300 0.579199 0.399204 0.062 Uiso 1 1 calc R U . . .
C8 C 0.4436(3) 0.6609(2) 0.50112(19) 0.0566(7) Uani 1 1 d . . . . .
H8 H 0.488059 0.703614 0.472898 0.068 Uiso 1 1 calc R U . . .
C12 C 0.1097(3) 0.30039(19) 0.46548(19) 0.0519(7) Uani 1 1 d . . . . .
C13 C -0.0439(3) 0.3261(3) 0.4496(3) 0.0863(12) Uani 1 1 d . . . . .
H13A H -0.067775 0.340505 0.503096 0.129 Uiso 1 1 calc R U . . .
H13B H -0.099650 0.275083 0.423138 0.129 Uiso 1 1 calc R U . . .
H13C H -0.061309 0.378910 0.412540 0.129 Uiso 1 1 calc R U . . .
C15 C 0.1451(4) 0.2219(2) 0.5278(3) 0.0886(12) Uani 1 1 d . . . . .
H15A H 0.243546 0.209353 0.538171 0.133 Uiso 1 1 calc R U . . .
H15B H 0.093901 0.167821 0.504497 0.133 Uiso 1 1 calc R U . . .
H15C H 0.120645 0.238260 0.580728 0.133 Uiso 1 1 calc R U . . .
C14 C 0.1432(4) 0.2741(3) 0.3797(2) 0.0888(12) Uani 1 1 d . . . . .
H14A H 0.117830 0.324022 0.339880 0.133 Uiso 1 1 calc R U . . .
H14B H 0.091428 0.219777 0.357615 0.133 Uiso 1 1 calc R U . . .
H14C H 0.241468 0.261892 0.387807 0.133 Uiso 1 1 calc R U . . .
C1 C 0.2967(3) 0.5597(2) 0.84146(18) 0.0594(8) Uani 1 1 d D U . . .
C2 C 0.3152(15) 0.4625(7) 0.8782(11) 0.089(4) Uani 0.624(14) 1 d D U P B 1
H2A H 0.251017 0.421500 0.842162 0.134 Uiso 0.624(14) 1 calc R U P B 1
H2B H 0.297174 0.462534 0.934698 0.134 Uiso 0.624(14) 1 calc R U P B 1
H2C H 0.409227 0.442147 0.880899 0.134 Uiso 0.624(14) 1 calc R U P B 1
C3 C 0.4348(11) 0.5977(8) 0.8987(5) 0.081(2) Uani 0.624(14) 1 d D U P B 1
H3A H 0.510639 0.557160 0.894968 0.121 Uiso 0.624(14) 1 calc R U P B 1
H3B H 0.425490 0.601112 0.957008 0.121 Uiso 0.624(14) 1 calc R U P B 1
H3C H 0.453208 0.658204 0.879261 0.121 Uiso 0.624(14) 1 calc R U P B 1
C4 C 0.1732(13) 0.6239(10) 0.8395(10) 0.126(5) Uani 0.624(14) 1 d D U P B 1
H4A H 0.199133 0.685945 0.828435 0.190 Uiso 0.624(14) 1 calc R U P B 1
H4B H 0.146860 0.621705 0.893692 0.190 Uiso 0.624(14) 1 calc R U P B 1
H4C H 0.095848 0.604660 0.795051 0.190 Uiso 0.624(14) 1 calc R U P B 1
C2A C 0.256(3) 0.4686(13) 0.872(2) 0.089(4) Uani 0.376(14) 1 d D U P B 2
H2AA H 0.162437 0.453629 0.842084 0.134 Uiso 0.376(14) 1 calc R U P B 2
H2AB H 0.260066 0.471635 0.932217 0.134 Uiso 0.376(14) 1 calc R U P B 2
H2AC H 0.318984 0.421801 0.860753 0.134 Uiso 0.376(14) 1 calc R U P B 2
C3A C 0.377(2) 0.6343(11) 0.8916(10) 0.081(2) Uani 0.376(14) 1 d D U P B 2
H3AA H 0.473307 0.629153 0.889029 0.121 Uiso 0.376(14) 1 calc R U P B 2
H3AB H 0.368590 0.629719 0.950108 0.121 Uiso 0.376(14) 1 calc R U P B 2
H3AC H 0.340902 0.692880 0.868589 0.121 Uiso 0.376(14) 1 calc R U P B 2
C4A C 0.1407(17) 0.5758(18) 0.8364(19) 0.126(5) Uani 0.376(14) 1 d D U P B 2
H4AA H 0.110777 0.630269 0.803170 0.190 Uiso 0.376(14) 1 calc R U P B 2
H4AB H 0.125189 0.583723 0.893077 0.190 Uiso 0.376(14) 1 calc R U P B 2
H4AC H 0.088344 0.523524 0.809756 0.190 Uiso 0.376(14) 1 calc R U P B 2

loop_
_atom_site_aniso_label
_atom_site_aniso_U_11
_atom_site_aniso_U_22
_atom_site_aniso_U_33
_atom_site_aniso_U_23
_atom_site_aniso_U_13
_atom_site_aniso_U_12
Mn1 0.0444(2) 0.0367(2) 0.0465(2) 0.00489(17) 0.01309(17) 0.00123(16)
Cl2 0.0680(5) 0.0549(4) 0.0686(5) 0.0065(4) 0.0016(4) 0.0193(4)
Cl1 0.0526(4) 0.1140(8) 0.0759(6) -0.0096(5) 0.0279(4) -0.0091(4)
Cl3 0.174(6) 0.135(4) 0.0750(17) 0.029(2) 0.022(3) 0.049(4)
Cl4 0.085(2) 0.092(3) 0.063(2) 0.0173(18) 0.0166(13) 0.0099(15)
C16 0.107(4) 0.100(5) 0.066(4) 0.004(4) 0.044(4) 0.006(4)
Cl3' 0.157(5) 0.146(5) 0.085(3) 0.036(3) 0.042(3) 0.035(4)
Cl4' 0.143(4) 0.119(4) 0.132(4) 0.057(3) 0.049(3) 0.025(3)
C16' 0.112(5) 0.107(5) 0.079(5) 0.000(4) 0.034(5) 0.010(5)
N2 0.0412(11) 0.0335(11) 0.0413(11) 0.0033(9) 0.0090(9) 0.0038(9)
N3 0.0424(11) 0.0388(11) 0.0472(12) -0.0027(10) 0.0061(10) 0.0072(9)
N1 0.0548(13) 0.0430(12) 0.0434(12) -0.0034(10) 0.0133(10) -0.0050(10)
C6 0.0436(13) 0.0369(13) 0.0448(14) 0.0038(11) 0.0080(11) 0.0004(11)
C10 0.0430(13) 0.0426(14) 0.0397(13) 0.0053(11) 0.0098(11) 0.0100(11)
C5 0.0548(16) 0.0398(14) 0.0486(15) -0.0063(12) 0.0103(12) -0.0062(12)
C7 0.0522(16) 0.0424(15) 0.0613(18) 0.0052(13) 0.0118(13) -0.0045(12)
C11 0.0532(15) 0.0480(15) 0.0387(14) -0.0030(12) 0.0069(12) 0.0087(12)
C9 0.0572(16) 0.0561(17) 0.0429(14) 0.0131(13) 0.0142(13) 0.0096(13)
C8 0.0588(17) 0.0503(17) 0.0639(18) 0.0194(14) 0.0205(14) -0.0005(14)
C12 0.0470(15) 0.0426(15) 0.0622(18) -0.0108(13) 0.0036(13) 0.0017(12)
C13 0.0511(19) 0.080(3) 0.119(3) -0.028(2) 0.0007(19) 0.0018(17)
C15 0.097(3) 0.0458(19) 0.106(3) 0.0037(19) -0.013(2) -0.0105(18)
C14 0.099(3) 0.079(3) 0.091(3) -0.040(2) 0.028(2) -0.016(2)
C1 0.076(2) 0.0627(19) 0.0425(15) -0.0067(13) 0.0195(14) -0.0086(15)
C2 0.139(10) 0.083(3) 0.050(3) 0.003(2) 0.032(8) -0.026(5)
C3 0.114(6) 0.083(6) 0.046(2) -0.014(4) 0.019(4) -0.024(4)
C4 0.150(6) 0.169(11) 0.076(3) 0.003(9) 0.056(5) 0.068(7)
C2A 0.139(10) 0.083(3) 0.050(3) 0.003(2) 0.032(8) -0.026(5)
C3A 0.114(6) 0.083(6) 0.046(2) -0.014(4) 0.019(4) -0.024(4)
C4A 0.150(6) 0.169(11) 0.076(3) 0.003(9) 0.056(5) 0.068(7)

loop_
_atom_type_symbol
_atom_type_description
_atom_type_scat_dispersion_real
_atom_type_scat_dispersion_imag
_atom_type_scat_source
C C 0.0033 0.0016 'International Tables Vol C Tables 4.2.6.8 and 6.1.1.4'
H H 0.0000 0.0000 'International Tables Vol C Tables 4.2.6.8 and 6.1.1.4'
Cl Cl 0.1484 0.1585 'International Tables Vol C Tables 4.2.6.8 and 6.1.1.4'
Mn Mn 0.3368 0.7283 'International Tables Vol C Tables 4.2.6.8 and 6.1.1.4'
N N 0.0061 0.0033 'International Tables Vol C Tables 4.2.6.8 and 6.1.1.4'

loop_
_geom_angle_atom_site_label_1
_geom_angle_atom_site_label_2
_geom_angle_atom_site_label_3
_geom_angle
_geom_angle_site_symmetry_1
_geom_angle_site_symmetry_3
_geom_angle_publ_flag
N2 Mn1 Cl1 129.02(6) . . ?
N2 Mn1 Cl2 105.64(6) . . ?
Cl1 Mn1 Cl2 125.33(4) . . ?
N2 Mn1 N3 71.48(8) . . ?
Cl1 Mn1 N3 98.56(6) . . ?
Cl2 Mn1 N3 98.95(5) . . ?
N2 Mn1 N1 71.23(7) . . ?
Cl1 Mn1 N1 99.77(6) . . ?
Cl2 Mn1 N1 96.95(6) . . ?
N3 Mn1 N1 142.16(8) . . ?
Cl4 C16 Cl3 107.2(16) . . ?
Cl4 C16 H16A 110.3 . . ?
Cl3 C16 H16A 110.3 . . ?
Cl4 C16 H16B 110.3 . . ?
Cl3 C16 H16B 110.3 . . ?
H16A C16 H16B 108.5 . . ?
Cl3' C16' Cl4' 116(2) . . ?
Cl3' C16' H16C 108.2 . . ?
Cl4' C16' H16C 108.2 . . ?
Cl3' C16' H16D 108.2 . . ?
Cl4' C16' H16D 108.2 . . ?
H16C C16' H16D 107.3 . . ?
C6 N2 C10 119.8(2) . . ?
C6 N2 Mn1 119.98(16) . . ?
C10 N2 Mn1 120.07(17) . . ?
C11 N3 C12 120.2(2) . . ?
C11 N3 Mn1 112.96(17) . . ?
C12 N3 Mn1 126.80(17) . . ?
C5 N1 C1 119.7(2) . . ?
C5 N1 Mn1 112.78(18) . . ?
C1 N1 Mn1 127.45(17) . . ?
N2 C6 C7 121.7(2) . . ?
N2 C6 C5 115.2(2) . . ?
C7 C6 C5 123.1(2) . . ?
N2 C10 C9 121.3(2) . . ?
N2 C10 C11 115.1(2) . . ?
C9 C10 C11 123.6(2) . . ?
N1 C5 C6 120.1(2) . . ?
N1 C5 H5 120.0 . . ?
C6 C5 H5 120.0 . . ?
C8 C7 C6 118.6(3) . . ?
C8 C7 H7 120.7 . . ?
C6 C7 H7 120.7 . . ?
N3 C11 C10 120.3(2) . . ?
N3 C11 H11 119.8 . . ?
C10 C11 H11 119.8 . . ?
C8 C9 C10 119.0(3) . . ?
C8 C9 H9 120.5 . . ?
C10 C9 H9 120.5 . . ?
C9 C8 C7 119.5(3) . . ?
C9 C8 H8 120.2 . . ?
C7 C8 H8 120.2 . . ?
N3 C12 C15 107.0(2) . . ?
N3 C12 C13 106.0(2) . . ?
C15 C12 C13 111.8(3) . . ?
N3 C12 C14 113.6(3) . . ?
C15 C12 C14 110.2(3) . . ?
C13 C12 C14 108.3(3) . . ?
C12 C13 H13A 109.5 . . ?
C12 C13 H13B 109.5 . . ?
H13A C13 H13B 109.5 . . ?
C12 C13 H13C 109.5 . . ?
H13A C13 H13C 109.5 . . ?
H13B C13 H13C 109.5 . . ?
C12 C15 H15A 109.5 . . ?
C12 C15 H15B 109.5 . . ?
H15A C15 H15B 109.5 . . ?
C12 C15 H15C 109.5 . . ?
H15A C15 H15C 109.5 . . ?
H15B C15 H15C 109.5 . . ?
C12 C14 H14A 109.5 . . ?
C12 C14 H14B 109.5 . . ?
H14A C14 H14B 109.5 . . ?
C12 C14 H14C 109.5 . . ?
H14A C14 H14C 109.5 . . ?
H14B C14 H14C 109.5 . . ?
C3A C1 C2A 128.5(15) . . ?
C3A C1 N1 116.7(7) . . ?
C2A C1 N1 109.0(13) . . ?
N1 C1 C2 105.4(7) . . ?
N1 C1 C4 105.8(6) . . ?
C2 C1 C4 126.9(10) . . ?
C3A C1 C4A 109.0(11) . . ?
C2A C1 C4A 79.3(15) . . ?
N1 C1 C4A 105.1(11) . . ?
N1 C1 C3 110.7(4) . . ?
C2 C1 C3 94.9(9) . . ?
C4 C1 C3 112.4(6) . . ?
C1 C2 H2A 109.5 . . ?
C1 C2 H2B 109.5 . . ?
H2A C2 H2B 109.5 . . ?
C1 C2 H2C 109.5 . . ?
H2A C2 H2C 109.5 . . ?
H2B C2 H2C 109.5 . . ?
C1 C3 H3A 109.5 . . ?
C1 C3 H3B 109.5 . . ?
H3A C3 H3B 109.5 . . ?
C1 C3 H3C 109.5 . . ?
H3A C3 H3C 109.5 . . ?
H3B C3 H3C 109.5 . . ?
C1 C4 H4A 109.5 . . ?
C1 C4 H4B 109.5 . . ?
H4A C4 H4B 109.5 . . ?
C1 C4 H4C 109.5 . . ?
H4A C4 H4C 109.5 . . ?
H4B C4 H4C 109.5 . . ?
C1 C2A H2AA 109.5 . . ?
C1 C2A H2AB 109.5 . . ?
H2AA C2A H2AB 109.5 . . ?
C1 C2A H2AC 109.5 . . ?
H2AA C2A H2AC 109.5 . . ?
H2AB C2A H2AC 109.5 . . ?
C1 C3A H3AA 109.5 . . ?
C1 C3A H3AB 109.5 . . ?
H3AA C3A H3AB 109.5 . . ?
C1 C3A H3AC 109.5 . . ?
H3AA C3A H3AC 109.5 . . ?
H3AB C3A H3AC 109.5 . . ?
C1 C4A H4AA 109.5 . . ?
C1 C4A H4AB 109.5 . . ?
H4AA C4A H4AB 109.5 . . ?
C1 C4A H4AC 109.5 . . ?
H4AA C4A H4AC 109.5 . . ?
H4AB C4A H4AC 109.5 . . ?

loop_
_geom_bond_atom_site_label_1
_geom_bond_atom_site_label_2
_geom_bond_distance
_geom_bond_site_symmetry_2
_geom_bond_publ_flag
Mn1 N2 2.185(2) . ?
Mn1 Cl1 2.3337(9) . ?
Mn1 Cl2 2.3595(8) . ?
Mn1 N3 2.391(2) . ?
Mn1 N1 2.396(2) . ?
Cl3 C16 1.81(2) . ?
Cl4 C16 1.79(2) . ?
C16 H16A 0.9700 . ?
C16 H16B 0.9700 . ?
Cl3' C16' 1.64(3) . ?
Cl4' C16' 1.66(3) . ?
C16' H16C 0.9700 . ?
C16' H16D 0.9700 . ?
N2 C6 1.337(3) . ?
N2 C10 1.337(3) . ?
N3 C11 1.261(3) . ?
N3 C12 1.491(3) . ?
N1 C5 1.263(3) . ?
N1 C1 1.500(3) . ?
C6 C7 1.384(4) . ?
C6 C5 1.469(4) . ?
C10 C9 1.386(4) . ?
C10 C11 1.472(4) . ?
C5 H5 0.9300 . ?
C7 C8 1.383(4) . ?
C7 H7 0.9300 . ?
C11 H11 0.9300 . ?
C9 C8 1.376(4) . ?
C9 H9 0.9300 . ?
C8 H8 0.9300 . ?
C12 C15 1.502(4) . ?
C12 C13 1.518(4) . ?
C12 C14 1.530(4) . ?
C13 H13A 0.9600 . ?
C13 H13B 0.9600 . ?
C13 H13C 0.9600 . ?
C15 H15A 0.9600 . ?
C15 H15B 0.9600 . ?
C15 H15C 0.9600 . ?
C14 H14A 0.9600 . ?
C14 H14B 0.9600 . ?
C14 H14C 0.9600 . ?
C1 C3A 1.466(11) . ?
C1 C2A 1.491(14) . ?
C1 C2 1.520(9) . ?
C1 C4 1.522(9) . ?
C1 C4A 1.533(14) . ?
C1 C3 1.558(8) . ?
C2 H2A 0.9600 . ?
C2 H2B 0.9600 . ?
C2 H2C 0.9600 . ?
C3 H3A 0.9600 . ?
C3 H3B 0.9600 . ?
C3 H3C 0.9600 . ?
C4 H4A 0.9600 . ?
C4 H4B 0.9600 . ?
C4 H4C 0.9600 . ?
C2A H2AA 0.9600 . ?
C2A H2AB 0.9600 . ?
C2A H2AC 0.9600 . ?
C3A H3AA 0.9600 . ?
C3A H3AB 0.9600 . ?
C3A H3AC 0.9600 . ?
C4A H4AA 0.9600 . ?
C4A H4AB 0.9600 . ?
C4A H4AC 0.9600 . ?

loop_
_geom_torsion_atom_site_label_1
_geom_torsion_atom_site_label_2
_geom_torsion_atom_site_label_3
_geom_torsion_atom_site_label_4
_geom_torsion
_geom_torsion_site_symmetry_1
_geom_torsion_site_symmetry_2
_geom_torsion_site_symmetry_3
_geom_torsion_site_symmetry_4
_geom_torsion_publ_flag
C10 N2 C6 C7 -1.5(4) . . . . ?
Mn1 N2 C6 C7 174.73(19) . . . . ?
C10 N2 C6 C5 176.7(2) . . . . ?
Mn1 N2 C6 C5 -7.0(3) . . . . ?
C6 N2 C10 C9 1.4(4) . . . . ?
Mn1 N2 C10 C9 -174.83(19) . . . . ?
C6 N2 C10 C11 -179.7(2) . . . . ?
Mn1 N2 C10 C11 4.1(3) . . . . ?
C1 N1 C5 C6 -177.1(2) . . . . ?
Mn1 N1 C5 C6 6.0(3) . . . . ?
N2 C6 C5 N1 0.0(4) . . . . ?
C7 C6 C5 N1 178.3(3) . . . . ?
N2 C6 C7 C8 0.3(4) . . . . ?
C5 C6 C7 C8 -177.9(3) . . . . ?
C12 N3 C11 C10 178.3(2) . . . . ?
Mn1 N3 C11 C10 0.1(3) . . . . ?
N2 C10 C11 N3 -2.7(3) . . . . ?
C9 C10 C11 N3 176.2(2) . . . . ?
N2 C10 C9 C8 -0.1(4) . . . . ?
C11 C10 C9 C8 -178.9(2) . . . . ?
C10 C9 C8 C7 -1.2(4) . . . . ?
C6 C7 C8 C9 1.1(4) . . . . ?
C11 N3 C12 C15 144.2(3) . . . . ?
Mn1 N3 C12 C15 -37.8(3) . . . . ?
C11 N3 C12 C13 -96.3(3) . . . . ?
Mn1 N3 C12 C13 81.6(3) . . . . ?
C11 N3 C12 C14 22.5(4) . . . . ?
Mn1 N3 C12 C14 -159.6(2) . . . . ?
C5 N1 C1 C3A -8.0(10) . . . . ?
Mn1 N1 C1 C3A 168.4(9) . . . . ?
C5 N1 C1 C2A -163.5(11) . . . . ?
Mn1 N1 C1 C2A 12.9(11) . . . . ?
C5 N1 C1 C2 -140.8(6) . . . . ?
Mn1 N1 C1 C2 35.7(6) . . . . ?
C5 N1 C1 C4 82.7(7) . . . . ?
Mn1 N1 C1 C4 -100.8(7) . . . . ?
C5 N1 C1 C4A 112.8(11) . . . . ?
Mn1 N1 C1 C4A -70.7(11) . . . . ?
C5 N1 C1 C3 -39.3(6) . . . . ?
Mn1 N1 C1 C3 137.1(5) . . . . ?
